data_2204431
loop_
_publ_author_name
'N. Sampath'
'S. Aravindhan'
'M. N. Ponnuswamy'
'M. Nethaji'

_publ_section_title
;
 Methyl 4-oxo-<i>r</i>-2,<i>c</i>-6-diphenylpiperidine-3-carboxylate
;
_journal_issue 11
_journal_name_full 'Acta Crystallographica Section E'
_journal_page_first o2105
_journal_page_last o2106
_journal_paper_doi 10.1107/S1600536804026224
_journal_volume 60
_journal_year 2004
_chemical_formula_iupac 'C19 H19 N O3'
_chemical_formula_moiety 'C19 H19 N O3'
_chemical_formula_sum 'C19 H19 N O3'
_chemical_formula_weight 309.35
_chemical_name_systematic
;
Methyl 4-oxo-r-2,c-6-diphenylpiperidine-3-carboxylate
;
_space_group_IT_number 14
_symmetry_cell_setting monoclinic
_symmetry_space_group_name_Hall '-P 2ybc'
_symmetry_space_group_name_H-M 'P 1 21/c 1'
_atom_sites_solution_hydrogens geom
_atom_sites_solution_primary direct
_atom_sites_solution_secondary difmap
_audit_creation_method SHELXL-97
_cell_angle_alpha 90.00
_cell_angle_beta 102.348(4)
_cell_angle_gamma 90.00
_cell_formula_units_Z 4
_cell_length_a 9.7563(13)
_cell_length_b 7.7100(10)
_cell_length_c 22.810(3)
_cell_measurement_reflns_used 3296
_cell_measurement_temperature 293(2)
_cell_measurement_theta_max 26.02
_cell_measurement_theta_min 1.83
_cell_volume 1676.1(4)
_computing_cell_refinement 'SAINT (Siemens, 2000)'
_computing_data_collection 'SMART (Siemens, 2000)'
_computing_data_reduction SAINT
_computing_molecular_graphics 'ZORTEP (Zsolnai, 1998) and PLATON (Spek, 1999)'
_computing_publication_material 'SHELXL97 and PARST (Nardelli, 1995)'
_computing_structure_refinement 'SHELXL97 (Sheldrick, 1997)'
_computing_structure_solution 'SHELXS97 (Sheldrick, 1997)'
_diffrn_ambient_temperature 293(2)
_diffrn_measured_fraction_theta_full 0.999
_diffrn_measured_fraction_theta_max 0.999
_diffrn_measurement_device_type 'Siemens SMART CCD area-detector'
_diffrn_measurement_method \w
_diffrn_radiation_monochromator graphite
_diffrn_radiation_source 'fine-focus sealed tube'
_diffrn_radiation_type MoK\a
_diffrn_radiation_wavelength 0.71073
_diffrn_reflns_av_R_equivalents 0.0770
_diffrn_reflns_av_sigmaI/netI 0.0447
_diffrn_reflns_limit_h_max 12
_diffrn_reflns_limit_h_min -12
_diffrn_reflns_limit_k_max 9
_diffrn_reflns_limit_k_min -8
_diffrn_reflns_limit_l_max 28
_diffrn_reflns_limit_l_min -28
_diffrn_reflns_number 12559
_diffrn_reflns_theta_full 26.02
_diffrn_reflns_theta_max 26.02
_diffrn_reflns_theta_min 1.83
_diffrn_standards_number 0
_exptl_absorpt_coefficient_mu 0.083
_exptl_absorpt_correction_type none
_exptl_crystal_colour 'Pale Yellow'
_exptl_crystal_density_diffrn 1.226
_exptl_crystal_density_method 'not measured'
_exptl_crystal_description Block
_exptl_crystal_F_000 656
_exptl_crystal_size_max 0.41
_exptl_crystal_size_mid 0.20
_exptl_crystal_size_min 0.12
_refine_diff_density_max 0.168
_refine_diff_density_min -0.188
_refine_ls_extinction_coef 0.015(2)
_refine_ls_extinction_expression
;
 Fc^*^=kFc[1+0.001xFc^2^\l^3^/sin(2\q)]^-1/4^
;
_refine_ls_extinction_method SHELXL97
_refine_ls_goodness_of_fit_ref 1.054
_refine_ls_hydrogen_treatment mixed
_refine_ls_matrix_type full
_refine_ls_number_parameters 213
_refine_ls_number_reflns 3296
_refine_ls_number_restraints 0
_refine_ls_restrained_S_all 1.054
_refine_ls_R_factor_all 0.0548
_refine_ls_R_factor_gt 0.0448
_refine_ls_shift/su_max 0.000
_refine_ls_shift/su_mean 0.000
_refine_ls_structure_factor_coef Fsqd
_refine_ls_weighting_details 'w = 1/[\s^2^(Fo^2^)+(0.0673P)^2^+0.137P] where P = (Fo^2^+2Fc^2^)/3'
_refine_ls_weighting_scheme calc
_refine_ls_wR_factor_gt 0.1279
_refine_ls_wR_factor_ref 0.1362
_reflns_number_gt 2595
_reflns_number_total 3296
_reflns_threshold_expression I>2\s(I)
_cod_data_source_file bt6517.cif
_cod_data_source_block I
_cod_original_sg_symbol_H-M 'P 21/c'
_cod_database_code 2204431
_cod_database_fobs_code 2204431

loop_
_symmetry_equiv_pos_as_xyz
'x, y, z'
'-x, y+1/2, -z+1/2'
'-x, -y, -z'
'x, -y-1/2, z-1/2'

loop_
_atom_site_label
_atom_site_fract_x
_atom_site_fract_y
_atom_site_fract_z
_atom_site_U_iso_or_equiv
_atom_site_adp_type
_atom_site_calc_flag
_atom_site_refinement_flags
_atom_site_occupancy
_atom_site_type_symbol
N1 0.71975(11) 0.18726(15) 0.55272(4) 0.0517(3) Uani d . 1 N
H1 0.6560(16) 0.116(2) 0.5644(6) 0.066(4) Uiso d . 1 H
C6 0.71963(13) 0.15034(17) 0.48980(5) 0.0514(3) Uani d . 1 C
H6 0.7517 0.0312 0.4861 0.062 Uiso calc R 1 H
C7 0.57575(13) 0.17356(16) 0.45010(5) 0.0508(3) Uani d . 1 C
C8 0.54901(15) 0.1069(2) 0.39227(6) 0.0631(4) Uani d . 1 C
H8 0.6176 0.0419 0.3796 0.076 Uiso calc R 1 H
C9 0.42225(17) 0.1355(2) 0.35339(7) 0.0731(4) Uani d . 1 C
H9 0.4063 0.0907 0.3147 0.088 Uiso calc R 1 H
C10 0.31945(16) 0.2298(2) 0.37138(8) 0.0742(5) Uani d . 1 C
H10 0.2341 0.2497 0.3450 0.089 Uiso calc R 1 H
C11 0.34365(17) 0.2944(2) 0.42868(8) 0.0751(5) Uani d . 1 C
H11 0.2738 0.3571 0.4413 0.090 Uiso calc R 1 H
C12 0.47070(15) 0.26719(19) 0.46768(7) 0.0624(4) Uani d . 1 C
H12 0.4859 0.3124 0.5063 0.075 Uiso calc R 1 H
C2 0.85514(13) 0.15684(17) 0.59352(5) 0.0503(3) Uani d . 1 C
H2 0.8849 0.0371 0.5889 0.060 Uiso calc R 1 H
C13 0.84070(14) 0.18508(17) 0.65771(5) 0.0538(3) Uani d . 1 C
C14 0.75181(17) 0.3099(2) 0.67176(6) 0.0655(4) Uani d . 1 C
H14 0.6995 0.3779 0.6414 0.079 Uiso calc R 1 H
C15 0.7394(2) 0.3353(3) 0.73052(7) 0.0860(5) Uani d . 1 C
H15 0.6786 0.4194 0.7394 0.103 Uiso calc R 1 H
C16 0.8168(2) 0.2360(3) 0.77546(7) 0.0920(6) Uani d . 1 C
H16 0.8082 0.2520 0.8149 0.110 Uiso calc R 1 H
C17 0.9063(2) 0.1141(3) 0.76232(7) 0.0894(6) Uani d . 1 C
H17 0.9595 0.0479 0.7930 0.107 Uiso calc R 1 H
C3 0.96430(13) 0.28280(18) 0.57697(5) 0.0520(3) Uani d . 1 C
H3 0.9393 0.4011 0.5865 0.062 Uiso calc R 1 H
C18 0.91886(16) 0.0875(2) 0.70368(6) 0.0703(4) Uani d . 1 C
H18 0.9803 0.0036 0.6952 0.084 Uiso calc R 1 H
C4 0.96309(15) 0.2740(2) 0.51030(6) 0.0614(4) Uani d . 1 C
C5 0.82156(15) 0.2770(2) 0.46995(6) 0.0637(4) Uani d . 1 C
H5A 0.8302 0.2478 0.4295 0.076 Uiso calc R 1 H
H5B 0.7836 0.3935 0.4691 0.076 Uiso calc R 1 H
C19 1.11106(15) 0.24618(19) 0.61132(6) 0.0588(4) Uani d . 1 C
C20 1.33186(19) 0.3722(3) 0.65082(11) 0.1084(7) Uani d . 1 C
H20A 1.3747 0.4845 0.6578 0.163 Uiso calc R 1 H
H20B 1.3772 0.3071 0.6245 0.163 Uiso calc R 1 H
H20C 1.3415 0.3118 0.6883 0.163 Uiso calc R 1 H
O1 1.07038(12) 0.2678(2) 0.49241(5) 0.0937(4) Uani d . 1 O
O2 1.15769(11) 0.10441(15) 0.62429(5) 0.0829(4) Uani d . 1 O
O3 1.18499(10) 0.39191(14) 0.62358(5) 0.0740(3) Uani d . 1 O

loop_
_atom_site_aniso_label
_atom_site_aniso_U_11
_atom_site_aniso_U_22
_atom_site_aniso_U_33
_atom_site_aniso_U_12
_atom_site_aniso_U_13
_atom_site_aniso_U_23
N1 0.0527(6) 0.0596(7) 0.0465(6) -0.0002(5) 0.0187(5) 0.0034(5)
C6 0.0565(7) 0.0528(7) 0.0480(6) 0.0037(5) 0.0184(5) -0.0011(5)
C7 0.0557(7) 0.0470(7) 0.0525(7) -0.0007(5) 0.0180(6) 0.0043(5)
C8 0.0640(8) 0.0674(9) 0.0588(8) 0.0033(7) 0.0153(6) -0.0054(6)
C9 0.0754(10) 0.0768(10) 0.0625(8) -0.0046(8) 0.0042(7) -0.0013(7)
C10 0.0619(9) 0.0711(10) 0.0836(11) 0.0003(7) 0.0020(8) 0.0150(8)
C11 0.0636(9) 0.0729(10) 0.0919(11) 0.0162(8) 0.0239(8) 0.0104(8)
C12 0.0652(8) 0.0632(9) 0.0622(8) 0.0094(6) 0.0212(7) 0.0021(6)
C2 0.0553(7) 0.0482(7) 0.0500(7) 0.0036(5) 0.0173(5) 0.0029(5)
C13 0.0602(8) 0.0546(7) 0.0485(7) -0.0057(6) 0.0159(6) 0.0045(5)
C14 0.0817(10) 0.0648(9) 0.0542(7) 0.0023(7) 0.0237(7) 0.0009(6)
C15 0.1118(14) 0.0887(12) 0.0674(10) -0.0075(10) 0.0415(10) -0.0153(8)
C16 0.1178(15) 0.1143(16) 0.0483(8) -0.0308(13) 0.0277(9) -0.0045(9)
C17 0.1004(13) 0.1101(15) 0.0528(8) -0.0153(11) 0.0056(8) 0.0214(9)
C3 0.0528(7) 0.0534(7) 0.0527(7) 0.0021(5) 0.0180(5) 0.0003(5)
C18 0.0706(9) 0.0777(10) 0.0611(8) -0.0015(8) 0.0106(7) 0.0151(7)
C4 0.0603(8) 0.0726(9) 0.0571(8) -0.0082(7) 0.0256(6) -0.0020(6)
C5 0.0639(8) 0.0850(10) 0.0463(7) -0.0085(7) 0.0208(6) 0.0041(6)
C19 0.0569(8) 0.0641(9) 0.0587(8) 0.0049(6) 0.0196(6) -0.0007(6)
C20 0.0664(11) 0.1096(16) 0.1336(17) -0.0018(10) -0.0131(10) -0.0165(13)
O1 0.0642(7) 0.1559(13) 0.0700(7) -0.0146(7) 0.0345(6) -0.0128(7)
O2 0.0625(6) 0.0715(7) 0.1151(9) 0.0134(5) 0.0199(6) 0.0120(6)
O3 0.0621(6) 0.0721(7) 0.0814(7) -0.0019(5) 0.0012(5) -0.0092(5)

loop_
_atom_type_symbol
_atom_type_description
_atom_type_scat_dispersion_real
_atom_type_scat_dispersion_imag
_atom_type_scat_source
C C 0.0033 0.0016 'International Tables Vol C Tables 4.2.6.8 and 6.1.1.4'
H H 0.0000 0.0000 'International Tables Vol C Tables 4.2.6.8 and 6.1.1.4'
N N 0.0061 0.0033 'International Tables Vol C Tables 4.2.6.8 and 6.1.1.4'
O O 0.0106 0.0060 'International Tables Vol C Tables 4.2.6.8 and 6.1.1.4'

loop_
_geom_angle_atom_site_label_1
_geom_angle_atom_site_label_2
_geom_angle_atom_site_label_3
_geom_angle
C6 N1 C2 113.84(10)
C6 N1 H1 108.1(9)
C2 N1 H1 107.2(9)
N1 C6 C7 111.78(10)
N1 C6 C5 107.57(11)
C7 C6 C5 109.06(10)
N1 C6 H6 109.5
C7 C6 H6 109.5
C5 C6 H6 109.5
C12 C7 C8 117.98(13)
C12 C7 C6 122.71(11)
C8 C7 C6 119.21(12)
C9 C8 C7 120.88(14)
C9 C8 H8 119.6
C7 C8 H8 119.6
C10 C9 C8 120.42(15)
C10 C9 H9 119.8
C8 C9 H9 119.8
C9 C10 C11 119.35(14)
C9 C10 H10 120.3
C11 C10 H10 120.3
C10 C11 C12 120.50(15)
C10 C11 H11 119.8
C12 C11 H11 119.8
C11 C12 C7 120.86(14)
C11 C12 H12 119.6
C7 C12 H12 119.6
N1 C2 C13 109.49(10)
N1 C2 C3 108.61(10)
C13 C2 C3 110.89(10)
N1 C2 H2 109.3
C13 C2 H2 109.3
C3 C2 H2 109.3
C14 C13 C18 118.47(13)
C14 C13 C2 121.19(11)
C18 C13 C2 120.33(13)
C13 C14 C15 120.89(15)
C13 C14 H14 119.6
C15 C14 H14 119.6
C16 C15 C14 119.79(18)
C16 C15 H15 120.1
C14 C15 H15 120.1
C17 C16 C15 119.92(16)
C17 C16 H16 120.0
C15 C16 H16 120.0
C16 C17 C18 120.62(16)
C16 C17 H17 119.7
C18 C17 H17 119.7
C19 C3 C4 108.41(11)
C19 C3 C2 112.54(10)
C4 C3 C2 110.98(11)
C19 C3 H3 108.3
C4 C3 H3 108.3
C2 C3 H3 108.3
C13 C18 C17 120.31(17)
C13 C18 H18 119.8
C17 C18 H18 119.8
O1 C4 C5 123.43(12)
O1 C4 C3 121.33(13)
C5 C4 C3 115.23(12)
C4 C5 C6 112.54(11)
C4 C5 H5A 109.1
C6 C5 H5A 109.1
C4 C5 H5B 109.1
C6 C5 H5B 109.1
H5A C5 H5B 107.8
O2 C19 O3 123.95(14)
O2 C19 C3 124.70(13)
O3 C19 C3 111.30(11)
O3 C20 H20A 109.5
O3 C20 H20B 109.5
H20A C20 H20B 109.5
O3 C20 H20C 109.5
H20A C20 H20C 109.5
H20B C20 H20C 109.5
C19 O3 C20 116.41(13)

loop_
_geom_bond_atom_site_label_1
_geom_bond_atom_site_label_2
_geom_bond_distance
_geom_bond_publ_flag
N1 C6 1.4628(15) ?
N1 C2 1.4631(17) ?
N1 H1 0.914(16) ?
C6 C7 1.5096(18) ?
C6 C5 1.5300(19) ?
C6 H6 0.9800 ?
C7 C12 1.3813(19) ?
C7 C8 1.3877(18) ?
C8 C9 1.377(2) ?
C8 H8 0.9300 ?
C9 C10 1.371(2) ?
C9 H9 0.9300 ?
C10 C11 1.371(2) ?
C10 H10 0.9300 ?
C11 C12 1.379(2) ?
C11 H11 0.9300 ?
C12 H12 0.9300 ?
C2 C13 1.5163(17) ?
C2 C3 1.5466(18) ?
C2 H2 0.9800 ?
C13 C14 1.378(2) ?
C13 C18 1.3801(19) ?
C14 C15 1.385(2) ?
C14 H14 0.9300 ?
C15 C16 1.370(3) ?
C15 H15 0.9300 ?
C16 C17 1.359(3) ?
C16 H16 0.9300 ?
C17 C18 1.384(2) ?
C17 H17 0.9300 ?
C3 C19 1.5047(19) ?
C3 C4 1.5199(18) ?
C3 H3 0.9800 ?
C18 H18 0.9300 ?
C4 O1 1.2030(17) y
C4 C5 1.487(2) ?
C5 H5A 0.9700 ?
C5 H5B 0.9700 ?
C19 O2 1.1965(17) y
C19 O3 1.3321(17) y
C20 O3 1.443(2) ?
C20 H20A 0.9600 ?
C20 H20B 0.9600 ?
C20 H20C 0.9600 ?

loop_
_geom_hbond_atom_site_label_D
_geom_hbond_atom_site_label_H
_geom_hbond_atom_site_label_A
_geom_hbond_site_symmetry_A
_geom_hbond_distance_DH
_geom_hbond_distance_HA
_geom_hbond_distance_DA
_geom_hbond_angle_DHA
C8 H8 O2 3_756 0.930 2.49 3.386(2) 163

loop_
_geom_torsion_atom_site_label_1
_geom_torsion_atom_site_label_2
_geom_torsion_atom_site_label_3
_geom_torsion_atom_site_label_4
_geom_torsion
_geom_torsion_publ_flag
C2 N1 C6 C7 176.64(10) y
C2 N1 C6 C5 -63.66(14) y
N1 C6 C7 C12 18.28(17) ?
C5 C6 C7 C12 -100.54(14) ?
N1 C6 C7 C8 -165.37(12) ?
C5 C6 C7 C8 75.81(15) ?
C12 C7 C8 C9 0.9(2) ?
C6 C7 C8 C9 -175.57(13) ?
C7 C8 C9 C10 -0.5(2) ?
C8 C9 C10 C11 -0.4(2) ?
C9 C10 C11 C12 0.9(2) ?
C10 C11 C12 C7 -0.4(2) ?
C8 C7 C12 C11 -0.5(2) ?
C6 C7 C12 C11 175.90(13) ?
C6 N1 C2 C13 -175.53(10) y
C6 N1 C2 C3 63.25(14) y
N1 C2 C13 C14 -34.55(17) ?
C3 C2 C13 C14 85.28(15) ?
N1 C2 C13 C18 146.60(13) ?
C3 C2 C13 C18 -93.57(15) ?
C18 C13 C14 C15 -1.0(2) ?
C2 C13 C14 C15 -179.85(14) ?
C13 C14 C15 C16 0.4(3) ?
C14 C15 C16 C17 0.5(3) ?
C15 C16 C17 C18 -0.8(3) ?
N1 C2 C3 C19 -172.71(10) y
C13 C2 C3 C19 66.93(14) ?
N1 C2 C3 C4 -51.02(14) y
C13 C2 C3 C4 -171.38(11) y
C14 C13 C18 C17 0.7(2) ?
C2 C13 C18 C17 179.61(14) ?
C16 C17 C18 C13 0.1(3) ?
C19 C3 C4 O1 -11.1(2) ?
C2 C3 C4 O1 -135.20(16) ?
C19 C3 C4 C5 169.90(12) y
C2 C3 C4 C5 45.82(16) y
O1 C4 C5 C6 133.58(17) ?
C3 C4 C5 C6 -47.47(17) y
N1 C6 C5 C4 53.33(15) y
C7 C6 C5 C4 174.75(11) y
C4 C3 C19 O2 -86.19(17) ?
C2 C3 C19 O2 36.94(19) ?
C4 C3 C19 O3 91.35(13) ?
C2 C3 C19 O3 -145.52(11) ?
O2 C19 O3 C20 3.9(2) ?
C3 C19 O3 C20 -173.64(14) ?
